data_1010418
loop_
_publ_author_name
'Ketelaar, J A A'

_publ_section_title
;
Structure of the Trifluorides of Aluminium, Iron, Cobalt, Rhodium, and
Palladium
;
_journal_coden_ASTM NATUAS
_journal_name_full 'Nature (London)'
_journal_page_first 303
_journal_page_last 303
_journal_volume 128
_journal_year 1931
_chemical_formula_structural 'Pd F3'
_chemical_formula_sum 'F3 Pd'
_chemical_name_systematic 'Palladium(III) fluoride'
_space_group_IT_number 150
_symmetry_cell_setting trigonal
_symmetry_Int_Tables_number 150
_symmetry_space_group_name_Hall 'P 3 2"'
_symmetry_space_group_name_H-M 'P 3 2 1'
_cell_angle_alpha 90
_cell_angle_beta 90
_cell_angle_gamma 120
_cell_formula_units_Z 3
_cell_length_a 5.05
_cell_length_b 5.05
_cell_length_c 7.08
_cell_volume 156.4
_cod_database_code 1010418

loop_
_symmetry_equiv_pos_as_xyz
x,y,z
-y,x-y,z
y-x,-x,z
y,x,-z
-x,y-x,-z
x-y,-y,-z

loop_
_atom_site_label
_atom_site_type_symbol
_atom_site_symmetry_multiplicity
_atom_site_Wyckoff_symbol
_atom_site_fract_x
_atom_site_fract_y
_atom_site_fract_z
_atom_site_occupancy
_atom_site_attached_hydrogens
_atom_site_calc_flag
Pd1 Pd3+ 1 a 0. 0. 0. 1. 0 d
Pd2 Pd3+ 2 d 0.3333 0.6667 0.667 1. 0 d
F1 F1- 3 f 0.667 0.667 0.5 1. 0 d
F2 F1- 6 g 0.167 0.833 0.167 1. 0 d

loop_
_atom_type_symbol
_atom_type_oxidation_number
Pd3+ 3.000
F1- -1.000
